data_2200904
loop_
_publ_author_name
'Langer, Vratislav'
'Li, Shiming'
'Lundquist, Knut'

_publ_section_title <i>erythro</i>-2-(2,6-Dimethoxyphenoxy)-1-(4-hydroxy-3,5-dimethoxyphenyl)-1,3-propanediol
_journal_issue 1
_journal_name_full 'Acta Crystallographica Section E'
_journal_page_first o42
_journal_page_last o44
_journal_paper_doi 10.1107/S1600536801021146
_journal_volume 58
_journal_year 2002
_chemical_formula_iupac 'C19 H24 O8'
_chemical_formula_moiety 'C19 H24 O8'
_chemical_formula_sum 'C19 H24 O8'
_chemical_formula_weight 380.38
_chemical_melting_point 490.5(5)
_chemical_name_systematic
;
erythro-2-(2,6-Dimethoxyphenoxy)-1-(4-hydroxy-3,5-dimethoxyphenyl)-1,3-
propanediol
;
_space_group_IT_number 14
_symmetry_cell_setting monoclinic
_symmetry_space_group_name_Hall '-P 2ybc'
_symmetry_space_group_name_H-M 'P 1 21/c 1'
_atom_sites_solution_hydrogens geom
_atom_sites_solution_primary direct
_atom_sites_solution_secondary difmap
_audit_creation_method SHELXL-97
_cell_angle_alpha 90.00
_cell_angle_beta 109.8370(10)
_cell_angle_gamma 90.00
_cell_formula_units_Z 4
_cell_length_a 12.9064(5)
_cell_length_b 15.6222(6)
_cell_length_c 9.9140(4)
_cell_measurement_reflns_used 6618
_cell_measurement_temperature 183(2)
_cell_measurement_theta_max 33.04
_cell_measurement_theta_min 2.12
_cell_volume 1880.31(13)
_computing_cell_refinement 'SAINT (Siemens, 1995)'
_computing_data_collection 'SMART (Siemens, 1995)'
_computing_data_reduction 'SAINT and SADABS (Sheldrick, 2001)'
_computing_molecular_graphics 'DIAMOND (Brandenburg, 2000)'
_computing_publication_material SHELXTL
_computing_structure_refinement SHELXTL
_computing_structure_solution 'SHELXTL (Bruker, 1997)'
_diffrn_ambient_temperature 183(2)
_diffrn_measured_fraction_theta_full .953
_diffrn_measured_fraction_theta_max .953
_diffrn_measurement_device_type 'Siemens SMART CCD'
_diffrn_measurement_method \w
_diffrn_radiation_monochromator graphite
_diffrn_radiation_source 'fine-focus sealed tube'
_diffrn_radiation_type MoK\a
_diffrn_radiation_wavelength .71073
_diffrn_reflns_av_R_equivalents .0466
_diffrn_reflns_av_sigmaI/netI .0408
_diffrn_reflns_limit_h_max 19
_diffrn_reflns_limit_h_min -19
_diffrn_reflns_limit_k_max 23
_diffrn_reflns_limit_k_min -23
_diffrn_reflns_limit_l_max 15
_diffrn_reflns_limit_l_min -14
_diffrn_reflns_number 30831
_diffrn_reflns_theta_full 33.04
_diffrn_reflns_theta_max 33.04
_diffrn_reflns_theta_min 2.12
_diffrn_standards_decay_% 0
_diffrn_standards_interval_count 0
_diffrn_standards_interval_time 0
_diffrn_standards_number 0
_exptl_absorpt_coefficient_mu .105
_exptl_absorpt_correction_T_max .9948
_exptl_absorpt_correction_T_min .9752
_exptl_absorpt_correction_type empirical
_exptl_absorpt_process_details '(SADABS: Sheldrick, 2001)'
_exptl_crystal_colour colorless
_exptl_crystal_density_diffrn 1.344
_exptl_crystal_density_method 'not measured'
_exptl_crystal_description plate
_exptl_crystal_F_000 808
_exptl_crystal_size_max .24
_exptl_crystal_size_mid .12
_exptl_crystal_size_min .05
_refine_diff_density_max .337
_refine_diff_density_min -.235
_refine_ls_extinction_method none
_refine_ls_goodness_of_fit_ref 1.036
_refine_ls_hydrogen_treatment mixed
_refine_ls_matrix_type full
_refine_ls_number_parameters 275
_refine_ls_number_reflns 6775
_refine_ls_number_restraints 0
_refine_ls_restrained_S_all 1.036
_refine_ls_R_factor_all .0912
_refine_ls_R_factor_gt .0565
_refine_ls_shift/su_max <0.001
_refine_ls_shift/su_mean .000
_refine_ls_structure_factor_coef Fsqd
_refine_ls_weighting_details 'calc w = 1/[\s^2^(Fo^2^)+(0.0480P)^2^+0.7831P] where P = (Fo^2^+2Fc^2^)/3'
_refine_ls_weighting_scheme calc
_refine_ls_wR_factor_gt .1163
_refine_ls_wR_factor_ref .1333
_reflns_number_gt 4740
_reflns_number_total 6775
_reflns_threshold_expression I>2\s(I)
_cod_data_source_file dn6014.cif
_cod_data_source_block I
_cod_depositor_comments
;
The following automatic conversions were performed:

'_chemical_melting_point' value '490--491 K' was changed to
'490.5(5)' - the average value was taken and precision was estimated.

Automatic conversion script
Id: cif_fix_values 1646 2011-03-28 12:23:43Z adriana 

The following automatic conversions were performed:

'_chemical_melting_point' value '490--491 K' was changed to
'490.5(5)' - the average value was taken and precision was estimated.

Automatic conversion script
Id: cif_fix_values 1715 2011-07-08 13:25:40Z adriana 
;
_cod_original_sg_symbol_H-M 'P 21/c'
_cod_database_code 2200904

loop_
_symmetry_equiv_pos_as_xyz
'x, y, z'
'-x, y+1/2, -z+1/2'
'-x, -y, -z'
'x, -y-1/2, z-1/2'

loop_
_atom_site_label
_atom_site_fract_x
_atom_site_fract_y
_atom_site_fract_z
_atom_site_U_iso_or_equiv
_atom_site_adp_type
_atom_site_calc_flag
_atom_site_refinement_flags
_atom_site_occupancy
_atom_site_disorder_assembly
_atom_site_disorder_group
_atom_site_type_symbol
O1 .54877(8) .63827(7) .06729(12) .0330(2) Uani d . 1 . . O
O2 .40664(8) .57723(7) .19306(12) .0345(2) Uani d . 1 . . O
H2 .4033 .6232 .1477 .058(6) Uiso calc R 1 . . H
O3 .45442(8) .44457(7) .36346(12) .0317(2) Uani d . 1 . . O
O4 .83034(8) .34278(7) .40170(11) .0294(2) Uani d . 1 . . O
H4 .8897 .3168 .4136 .052(6) Uiso calc R 1 . . H
O5 .67744(8) .27491(6) -.04899(11) .0281(2) Uani d . 1 . . O
H5 .7313 .2510 -.0628 .060(6) Uiso calc R 1 . . H
O6 .89866(7) .30589(6) .16481(10) .02377(19) Uani d . 1 . . O
O7 1.05699(8) .32620(7) .41792(12) .0364(2) Uani d . 1 . . O
O8 .92194(9) .36156(7) -.07989(12) .0362(2) Uani d . 1 . . O
C1 .70832(10) .45476(8) .27173(14) .0226(2) Uani d . 1 . . C
C2 .68233(10) .52561(8) .18031(15) .0242(3) Uani d . 1 . . C
H2A .7327 .5448 .1358 .030(4) Uiso calc R 1 . . H
C3 .58251(11) .56810(8) .15436(14) .0244(3) Uani d . 1 . . C
C4 .50696(10) .54012(9) .21778(15) .0253(3) Uani d . 1 . . C
C5 .53411(11) .46956(9) .30919(15) .0253(3) Uani d . 1 . . C
C6 .63431(10) .42749(8) .33715(15) .0248(3) Uani d . 1 . . C
H6 .6522 .3801 .4010 .029(4) Uiso calc R 1 . . H
C7 .61448(13) .66333(10) -.01568(18) .0350(3) Uani d . 1 . . C
H7A .6858 .6844 .0481 .037(5) Uiso calc R 1 . . H
H7B .5769 .7089 -.0823 .039(5) Uiso calc R 1 . . H
H7C .6261 .6140 -.0700 .043(5) Uiso calc R 1 . . H
C8 .47904(13) .37127(10) .45494(19) .0382(4) Uani d . 1 . . C
H8A .4897 .3214 .4011 .036(5) Uiso calc R 1 . . H
H8B .4178 .3603 .4900 .057(6) Uiso calc R 1 . . H
H8C .5464 .3818 .5365 .046(5) Uiso calc R 1 . . H
C9 .81179(10) .40376(8) .28820(14) .0233(2) Uani d . 1 . . C
H9 .8759 .4439 .3129 .023(4) Uiso calc R 1 . . H
C10 .80185(10) .35801(8) .14716(14) .0212(2) Uani d . 1 . . C
H10 .7940 .4015 .0703 .018(3) Uiso calc R 1 . . H
C11 .70577(10) .29601(9) .09901(14) .0243(3) Uani d . 1 . . C
H11A .7253 .2431 .1570 .028(4) Uiso calc R 1 . . H
H11B .6412 .3220 .1157 .031(4) Uiso calc R 1 . . H
C12 .99308(10) .34949(8) .16955(16) .0267(3) Uani d . 1 . . C
C13 1.07755(11) .35936(9) .30110(17) .0311(3) Uani d . 1 . . C
C14 1.17538(12) .40017(11) .3073(2) .0430(4) Uani d . 1 . . C
H14 1.2326 .4082 .3966 .048(5) Uiso calc R 1 . . H
C15 1.18779(13) .42878(12) .1817(2) .0483(5) Uani d . 1 . . C
H15 1.2539 .4572 .1860 .058(6) Uiso calc R 1 . . H
C16 1.10646(14) .41698(11) .0503(2) .0423(4) Uani d . 1 . . C
H16 1.1174 .4360 -.0349 .050(6) Uiso calc R 1 . . H
C17 1.00784(12) .37690(9) .04312(17) .0313(3) Uani d . 1 . . C
C18 1.14074(15) .33374(14) .5546(2) .0509(5) Uani d . 1 . . C
H18A 1.2079 .3055 .5523 .074(7) Uiso calc R 1 . . H
H18B 1.1160 .3065 .6274 .074(8) Uiso calc R 1 . . H
H18C 1.1560 .3944 .5782 .067(7) Uiso calc R 1 . . H
C19 .93714(19) .38356(11) -.2123(2) .0476(5) Uani d . 1 . . C
H19A .9569 .4442 -.2108 .050(5) Uiso calc R 1 . . H
H19B .8686 .3730 -.2922 .055(6) Uiso calc R 1 . . H
H19C .9963 .3485 -.2245 .062(6) Uiso calc R 1 . . H

loop_
_atom_site_aniso_label
_atom_site_aniso_U_11
_atom_site_aniso_U_22
_atom_site_aniso_U_33
_atom_site_aniso_U_12
_atom_site_aniso_U_13
_atom_site_aniso_U_23
O1 .0306(5) .0316(5) .0434(6) .0078(4) .0212(5) .0123(4)
O2 .0243(5) .0377(6) .0470(7) .0112(4) .0192(5) .0151(5)
O3 .0247(5) .0343(5) .0436(6) .0061(4) .0212(4) .0122(4)
O4 .0218(5) .0389(6) .0289(5) .0080(4) .0104(4) .0073(4)
O5 .0219(4) .0298(5) .0322(5) .0001(4) .0086(4) -.0058(4)
O6 .0168(4) .0214(4) .0363(5) -.0008(3) .0130(4) -.0007(4)
O7 .0225(5) .0444(6) .0390(6) -.0016(4) .0060(4) -.0017(5)
O8 .0414(6) .0373(6) .0372(6) -.0066(5) .0228(5) -.0021(5)
C1 .0178(5) .0251(6) .0256(6) .0000(4) .0082(5) -.0029(5)
C2 .0197(5) .0251(6) .0305(7) -.0010(5) .0121(5) -.0008(5)
C3 .0230(6) .0237(6) .0283(7) .0015(5) .0110(5) .0019(5)
C4 .0199(6) .0275(6) .0307(7) .0036(5) .0115(5) .0021(5)
C5 .0217(6) .0279(6) .0304(7) .0007(5) .0139(5) .0017(5)
C6 .0218(6) .0257(6) .0286(7) .0028(5) .0107(5) .0029(5)
C7 .0372(8) .0339(7) .0413(9) .0034(6) .0230(7) .0087(6)
C8 .0356(8) .0379(8) .0519(10) .0099(6) .0289(8) .0164(7)
C9 .0173(5) .0262(6) .0271(6) .0004(4) .0086(5) -.0001(5)
C10 .0158(5) .0223(5) .0274(6) .0007(4) .0097(5) .0007(5)
C11 .0180(5) .0277(6) .0285(7) -.0035(5) .0097(5) -.0011(5)
C12 .0179(5) .0231(6) .0436(8) -.0010(4) .0164(6) -.0031(5)
C13 .0193(6) .0301(7) .0459(9) -.0004(5) .0136(6) -.0044(6)
C14 .0187(6) .0431(9) .0659(12) -.0052(6) .0126(7) -.0069(8)
C15 .0248(7) .0441(9) .0845(14) -.0081(7) .0296(9) -.0044(9)
C16 .0359(8) .0385(8) .0676(12) -.0045(6) .0373(9) -.0011(8)
C17 .0278(7) .0273(7) .0470(9) -.0012(5) .0233(6) -.0047(6)
C18 .0358(9) .0674(13) .0417(10) -.0054(8) .0029(8) -.0111(9)
C19 .0769(13) .0346(8) .0451(10) -.0089(8) .0387(10) -.0033(7)

loop_
_atom_type_symbol
_atom_type_description
_atom_type_scat_dispersion_real
_atom_type_scat_dispersion_imag
_atom_type_scat_source
C C .0033 .0016 'International Tables Vol C Tables 4.2.6.8 and 6.1.1.4'
H H .0000 .0000 'International Tables Vol C Tables 4.2.6.8 and 6.1.1.4'
O O .0106 .0060 'International Tables Vol C Tables 4.2.6.8 and 6.1.1.4'

loop_
_geom_angle_atom_site_label_1
_geom_angle_atom_site_label_2
_geom_angle_atom_site_label_3
_geom_angle
C3 O1 C7 117.37(11)
C4 O2 H2 109.5
C5 O3 C8 116.31(10)
C9 O4 H4 109.5
C11 O5 H5 109.5
C12 O6 C10 116.14(9)
C13 O7 C18 118.03(13)
C17 O8 C19 117.06(13)
C6 C1 C2 119.56(11)
C6 C1 C9 120.54(12)
C2 C1 C9 119.67(11)
C3 C2 C1 120.03(12)
C3 C2 H2A 120.0
C1 C2 H2A 120.0
O1 C3 C2 124.96(12)
O1 C3 C4 114.34(11)
C2 C3 C4 120.70(12)
O2 C4 C3 123.46(12)
O2 C4 C5 117.85(11)
C3 C4 C5 118.68(12)
O3 C5 C6 123.92(12)
O3 C5 C4 115.09(11)
C6 C5 C4 120.95(12)
C5 C6 C1 120.07(12)
C5 C6 H6 120.0
C1 C6 H6 120.0
O1 C7 H7A 109.5
O1 C7 H7B 109.5
H7A C7 H7B 109.5
O1 C7 H7C 109.5
H7A C7 H7C 109.5
H7B C7 H7C 109.5
O3 C8 H8A 109.5
O3 C8 H8B 109.5
H8A C8 H8B 109.5
O3 C8 H8C 109.5
H8A C8 H8C 109.5
H8B C8 H8C 109.5
O4 C9 C1 109.92(10)
O4 C9 C10 110.24(10)
C1 C9 C10 110.37(10)
O4 C9 H9 108.8
C1 C9 H9 108.8
C10 C9 H9 108.8
O6 C10 C11 104.95(10)
O6 C10 C9 110.40(10)
C11 C10 C9 112.97(10)
O6 C10 H10 109.5
C11 C10 H10 109.5
C9 C10 H10 109.5
O5 C11 C10 111.61(10)
O5 C11 H11A 109.3
C10 C11 H11A 109.3
O5 C11 H11B 109.3
C10 C11 H11B 109.3
H11A C11 H11B 108.0
O6 C12 C13 119.08(13)
O6 C12 C17 120.48(13)
C13 C12 C17 120.22(12)
O7 C13 C14 124.42(15)
O7 C13 C12 115.65(12)
C14 C13 C12 119.93(15)
C15 C14 C13 119.17(16)
C15 C14 H14 120.4
C13 C14 H14 120.4
C14 C15 C16 121.56(14)
C14 C15 H15 119.2
C16 C15 H15 119.2
C17 C16 C15 119.70(16)
C17 C16 H16 120.2
C15 C16 H16 120.2
O8 C17 C12 115.58(12)
O8 C17 C16 125.06(15)
C12 C17 C16 119.36(15)
O7 C18 H18A 109.5
O7 C18 H18B 109.5
H18A C18 H18B 109.5
O7 C18 H18C 109.5
H18A C18 H18C 109.5
H18B C18 H18C 109.5
O8 C19 H19A 109.5
O8 C19 H19B 109.5
H19A C19 H19B 109.5
O8 C19 H19C 109.5
H19A C19 H19C 109.5
H19B C19 H19C 109.5

loop_
_geom_bond_atom_site_label_1
_geom_bond_atom_site_label_2
_geom_bond_site_symmetry_2
_geom_bond_distance
_geom_bond_publ_flag
O1 C3 . 1.3717(16) ?
O1 C7 . 1.4222(17) ?
O2 C4 . 1.3628(15) ?
O2 H2 . .8400 ?
O3 C5 . 1.3694(15) ?
O3 C8 . 1.4281(18) ?
O4 C9 . 1.4312(16) ?
O4 H4 . .8400 ?
O5 C11 . 1.4252(16) ?
O5 H5 . .8400 ?
O6 C12 . 1.3829(15) ?
O6 C10 . 1.4514(14) ?
O7 C13 . 1.3742(19) ?
O7 C18 . 1.423(2) ?
O8 C17 . 1.3624(19) ?
O8 C19 . 1.4334(19) ?
C1 C6 . 1.3911(17) ?
C1 C2 . 1.3973(19) ?
C1 C9 . 1.5156(17) ?
C2 C3 . 1.3935(18) ?
C2 H2A . .9500 ?
C3 C4 . 1.3975(18) ?
C4 C5 . 1.3942(19) ?
C5 C6 . 1.3920(18) ?
C6 H6 . .9500 ?
C7 H7A . .9800 ?
C7 H7B . .9800 ?
C7 H7C . .9800 ?
C8 H8A . .9800 ?
C8 H8B . .9800 ?
C8 H8C . .9800 ?
C9 C10 . 1.5364(18) ?
C9 H9 . 1.0000 ?
C10 C11 . 1.5172(17) ?
C10 H10 . 1.0000 ?
C11 H11A . .9900 ?
C11 H11B . .9900 ?
C12 C13 . 1.396(2) ?
C12 C17 . 1.398(2) ?
C13 C14 . 1.397(2) ?
C14 C15 . 1.382(3) ?
C14 H14 . .9500 ?
C15 C16 . 1.380(3) ?
C15 H15 . .9500 ?
C16 C17 . 1.398(2) ?
C16 H16 . .9500 ?
C18 H18A . .9800 ?
C18 H18B . .9800 ?
C18 H18C . .9800 ?
C19 H19A . .9800 ?
C19 H19B . .9800 ?
C19 H19C . .9800 ?

loop_
_geom_hbond_atom_site_label_D
_geom_hbond_atom_site_label_H
_geom_hbond_atom_site_label_A
_geom_hbond_site_symmetry_A
_geom_hbond_distance_DH
_geom_hbond_distance_HA
_geom_hbond_distance_DA
_geom_hbond_angle_DHA
O2 H2 O1[a] . .84 2.29 2.7168(14) 112.0
O2 H2 O5[b] 3_665 .84 1.97 2.7388(14) 151.5
O4 H4 O6[c] . .84 2.51 2.8339(13) 103.8
O4 H4 O7[d] . .84 2.15 2.8863(14) 146.3
O5 H5 O4[e] 4_565 .84 2.05 2.8580(14) 160.7
C6 H6 O4 . .95 2.37 2.7319(16) 102.1
C6 H6 O5 4_566 .95 2.47 3.3401(16) 152.0
C11 H11B O1 3_665 .99 2.58 3.2998(16) 129.3
C15 H15 O3 1_655 .95 2.60 3.308(2) 131.9

loop_
_geom_torsion_atom_site_label_1
_geom_torsion_atom_site_label_2
_geom_torsion_atom_site_label_3
_geom_torsion_atom_site_label_4
_geom_torsion
C6 C1 C2 C3 -.5(2)
C9 C1 C2 C3 174.11(12)
C7 O1 C3 C2 7.8(2)
C7 O1 C3 C4 -171.80(13)
C1 C2 C3 O1 179.75(13)
C1 C2 C3 C4 -.7(2)
O1 C3 C4 O2 1.8(2)
C2 C3 C4 O2 -177.84(13)
O1 C3 C4 C5 -179.48(12)
C2 C3 C4 C5 .9(2)
C8 O3 C5 C6 .7(2)
C8 O3 C5 C4 178.66(13)
O2 C4 C5 O3 .73(19)
C3 C4 C5 O3 -178.07(12)
O2 C4 C5 C6 178.79(13)
C3 C4 C5 C6 .0(2)
O3 C5 C6 C1 176.78(13)
C4 C5 C6 C1 -1.1(2)
C2 C1 C6 C5 1.3(2)
C9 C1 C6 C5 -173.20(12)
C6 C1 C9 O4 -14.03(17)
C2 C1 C9 O4 171.45(11)
C6 C1 C9 C10 107.78(14)
C2 C1 C9 C10 -66.74(15)
C12 O6 C10 C11 162.71(11)
C12 O6 C10 C9 -75.26(13)
O4 C9 C10 O6 -55.65(12)
C1 C9 C10 O6 -177.27(10)
O4 C9 C10 C11 61.52(13)
C1 C9 C10 C11 -60.10(14)
O6 C10 C11 O5 -77.72(13)
C9 C10 C11 O5 161.94(10)
C10 O6 C12 C13 105.07(14)
C10 O6 C12 C17 -80.35(15)
C18 O7 C13 C14 .0(2)
C18 O7 C13 C12 179.40(14)
O6 C12 C13 O7 -2.05(18)
C17 C12 C13 O7 -176.63(12)
O6 C12 C13 C14 177.42(13)
C17 C12 C13 C14 2.8(2)
O7 C13 C14 C15 178.14(15)
C12 C13 C14 C15 -1.3(2)
C13 C14 C15 C16 -.9(3)
C14 C15 C16 C17 1.4(3)
C19 O8 C17 C12 -175.89(13)
C19 O8 C17 C16 4.1(2)
O6 C12 C17 O8 3.22(18)
C13 C12 C17 O8 177.73(12)
O6 C12 C17 C16 -176.75(12)
C13 C12 C17 C16 -2.2(2)
C15 C16 C17 O8 -179.85(15)
C15 C16 C17 C12 .1(2)

loop_
_cod_related_entry_id
_cod_related_entry_database
_cod_related_entry_code
1 ChemSpider 21132558
